data_4121599
loop_
_publ_author_name
'Elsaidi, Sameh K.'
'Mohamed, Mona H.'
'Wojtas, Lukasz'
'Chanthapally, Anjana'
'Pham, Tony'
'Space, Brian'
'Vittal, Jagadese J.'
'Zaworotko, Michael J.'

_publ_section_title
;
 Putting the Squeeze on CH4 and CO2 through Control over Interpenetration
 in Diamondoid Nets.
;
_journal_issue 13
_journal_name_full 'Journal of the American Chemical Society'
_journal_page_first 5072
_journal_page_last 5077
_journal_paper_doi 10.1021/ja500005k
_journal_volume 136
_journal_year 2014
_chemical_formula_sum 'C28 H20 Co N2 O4'
_chemical_formula_weight 507.39
_chemical_name_systematic
; 
 ? 
;
_space_group_IT_number 22
_symmetry_cell_setting orthorhombic
_symmetry_space_group_name_Hall 'F 2 2'
_symmetry_space_group_name_H-M 'F 2 2 2'
_atom_sites_solution_hydrogens geom
_atom_sites_solution_primary direct
_atom_sites_solution_secondary difmap
_audit_creation_method SHELXL-97
_cell_angle_alpha 90.00
_cell_angle_beta 90.00
_cell_angle_gamma 90.00
_cell_formula_units_Z 16
_cell_length_a 12.8020(3)
_cell_length_b 34.9232(8)
_cell_length_c 43.7551(9)
_cell_measurement_temperature 100(2)
_cell_volume 19562.3(8)
_computing_cell_refinement 'APEX2 (Bruker, 2010); SAINT (Bruker, 2009)'
_computing_data_collection 'APEX2 (Bruker, 2010)'
_computing_data_reduction 'SAINT (Bruker, 2009);XPREP(Sheldrick,2008)'
_computing_publication_material 'OLEX2 (Dolomanov,2009)'
_computing_structure_refinement 'SHELXTL (Sheldrick, 2008), OLEX2 (2009)'
_computing_structure_solution 'SHELXS-97 (Sheldrick, 2008)'
_diffrn_ambient_temperature 100(2)
_diffrn_measured_fraction_theta_full 0.984
_diffrn_measured_fraction_theta_max 0.984
_diffrn_measurement_device_type 'Bruker D8 Venture PHOTON 100 CMOS'
_diffrn_measurement_method 'omega scans'
_diffrn_radiation_monochromator mirrors
_diffrn_radiation_source 'INCOATEC Imus micro-focus source'
_diffrn_radiation_type CuK\a
_diffrn_radiation_wavelength 1.54178
_diffrn_reflns_av_R_equivalents 0.0000
_diffrn_reflns_av_sigmaI/netI 0.0441
_diffrn_reflns_limit_h_max 14
_diffrn_reflns_limit_h_min -15
_diffrn_reflns_limit_k_max 41
_diffrn_reflns_limit_k_min 0
_diffrn_reflns_limit_l_max 52
_diffrn_reflns_limit_l_min 0
_diffrn_reflns_number 8400
_diffrn_reflns_theta_full 68.21
_diffrn_reflns_theta_max 68.21
_diffrn_reflns_theta_min 2.53
_exptl_absorpt_coefficient_mu 2.903
_exptl_absorpt_correction_T_max 0.7407
_exptl_absorpt_correction_T_min 0.6867
_exptl_absorpt_correction_type multi-scan
_exptl_absorpt_process_details 'SADABS; (Sheldrick, 2003)'
_exptl_crystal_colour red
_exptl_crystal_density_diffrn 0.689
_exptl_crystal_density_method 'not measured'
_exptl_crystal_description block
_exptl_crystal_F_000 4176
_exptl_crystal_size_max 0.14
_exptl_crystal_size_mid 0.13
_exptl_crystal_size_min 0.11
_platon_squeeze_details
;
;
_refine_diff_density_max 1.065
_refine_diff_density_min -0.313
_refine_diff_density_rms 0.082
_refine_ls_abs_structure_details 'Flack H D (1983), Acta Cryst. A39, 876-881'
_refine_ls_abs_structure_Flack -0.013(7)
_refine_ls_extinction_method none
_refine_ls_goodness_of_fit_ref 1.103
_refine_ls_hydrogen_treatment constr
_refine_ls_matrix_type full
_refine_ls_number_parameters 313
_refine_ls_number_reflns 8400
_refine_ls_number_restraints 18
_refine_ls_restrained_S_all 1.108
_refine_ls_R_factor_all 0.0781
_refine_ls_R_factor_gt 0.0706
_refine_ls_shift/su_max 0.001
_refine_ls_shift/su_mean 0.000
_refine_ls_structure_factor_coef Fsqd
_refine_ls_weighting_details 'calc w=1/[\s^2^(Fo^2^)+(0.1375P)^2^+15.9191P] where P=(Fo^2^+2Fc^2^)/3'
_refine_ls_weighting_scheme calc
_refine_ls_wR_factor_gt 0.2028
_refine_ls_wR_factor_ref 0.2108
_reflns_number_gt 7126
_reflns_number_total 8400
_reflns_threshold_expression >2sigma(I)
_cod_data_source_file ja500005k_si_002.cif
_cod_data_source_block dia-4i-1
_cod_original_sg_symbol_H-M F222
_cod_database_code 4121599

loop_
_symmetry_equiv_pos_as_xyz
'x, y, z'
'-x, -y, z'
'x, -y, -z'
'-x, y, -z'
'x, y+1/2, z+1/2'
'-x, -y+1/2, z+1/2'
'x, -y+1/2, -z+1/2'
'-x, y+1/2, -z+1/2'
'x+1/2, y, z+1/2'
'-x+1/2, -y, z+1/2'
'x+1/2, -y, -z+1/2'
'-x+1/2, y, -z+1/2'
'x+1/2, y+1/2, z'
'-x+1/2, -y+1/2, z'
'x+1/2, -y+1/2, -z'
'-x+1/2, y+1/2, -z'

loop_
_atom_site_label
_atom_site_type_symbol
_atom_site_fract_x
_atom_site_fract_y
_atom_site_fract_z
_atom_site_U_iso_or_equiv
_atom_site_adp_type
_atom_site_occupancy
_atom_site_symmetry_multiplicity
_atom_site_calc_flag
_atom_site_refinement_flags
_atom_site_disorder_assembly
_atom_site_disorder_group
Co1 Co 0.2500 0.7500 0.504494(14) 0.0345(2) Uani 1 2 d S . .
Co2 Co 0.7500 0.505474(19) 0.2500 0.0330(2) Uani 1 2 d S . .
O1 O 0.7653(3) 0.55140(9) 0.28533(7) 0.0571(7) Uani 1 1 d . . .
N2 N 0.3305(3) 0.71703(10) 0.47315(7) 0.0502(9) Uani 1 1 d . . .
O3 O 0.2713(3) 0.70525(12) 0.54119(8) 0.0738(11) Uani 1 1 d . . .
N4 N -0.1726(3) 0.53338(11) 0.72172(8) 0.0523(9) Uani 1 1 d . . .
C5 C 0.6151(4) 0.56793(13) 0.31575(9) 0.0517(10) Uani 1 1 d . . .
O6 O 0.6232(2) 0.51792(9) 0.27757(6) 0.0562(8) Uani 1 1 d . . .
O7 O 0.1264(3) 0.71512(10) 0.51783(8) 0.0663(9) Uani 1 1 d . . .
C8 C 0.4931(4) 0.65646(15) 0.40338(12) 0.0610(13) Uani 1 1 d . . .
H8 H 0.5629 0.6645 0.3996 0.073 Uiso 1 1 calc R . .
C9 C -0.0023(5) 0.59975(19) 0.65631(14) 0.0777(17) Uani 1 1 d . . .
H9 H 0.0710 0.6018 0.6592 0.093 Uiso 1 1 calc R . .
C10 C 0.1212(3) 0.67813(13) 0.56309(10) 0.0599(12) Uani 1 1 d D . .
C11 C 0.6724(3) 0.54502(12) 0.29110(9) 0.0471(9) Uani 1 1 d . . .
C12 C 0.0161(4) 0.63706(16) 0.60883(13) 0.0732(16) Uani 1 1 d D . .
C13 C 0.4567(4) 0.62831(14) 0.38636(11) 0.0595(11) Uani 1 1 d . . .
H13 H 0.3874 0.6200 0.3904 0.071 Uiso 1 1 calc R . .
C14 C -0.0720(4) 0.54021(15) 0.72515(11) 0.0640(13) Uani 1 1 d . . .
H14 H -0.0370 0.5302 0.7426 0.077 Uiso 1 1 calc R . .
C15 C 0.6655(4) 0.59751(14) 0.33005(11) 0.0643(12) Uani 1 1 d . . .
H15 H 0.7348 0.6041 0.3243 0.077 Uiso 1 1 calc R . .
C17 C 0.5134(4) 0.60867(16) 0.36175(11) 0.0608(12) Uani 1 1 d . . .
C18 C 0.4359(4) 0.67643(14) 0.42751(10) 0.0591(12) Uani 1 1 d . . .
C19 C 0.2839(4) 0.68819(14) 0.45816(11) 0.0603(12) Uani 1 1 d . . .
H19 H 0.2137 0.6820 0.4632 0.072 Uiso 1 1 calc R . .
C20 C 0.5155(4) 0.55734(15) 0.32303(11) 0.0600(12) Uani 1 1 d . . .
H20 H 0.4813 0.5368 0.3129 0.072 Uiso 1 1 calc R . .
C21B C 0.1237(6) 0.6295(2) 0.60385(18) 0.050(2) Uiso 0.50 1 d PD A 2
H21B H 0.1595 0.6106 0.6154 0.060 Uiso 0.50 1 calc PR A 2
C22 C -0.0151(4) 0.56182(18) 0.70383(13) 0.0744(15) Uani 1 1 d . . .
H22 H 0.0579 0.5655 0.7065 0.089 Uiso 1 1 calc R . .
C23 C -0.0643(4) 0.57721(17) 0.67963(12) 0.0741(15) Uani 1 1 d . . .
C24 C 0.3338(4) 0.66693(15) 0.43554(11) 0.0649(13) Uani 1 1 d . . .
H24 H 0.2988 0.6463 0.4257 0.078 Uiso 1 1 calc R . .
C25 C 0.6146(4) 0.61792(14) 0.35309(12) 0.0649(13) Uani 1 1 d . . .
H25 H 0.6497 0.6384 0.3630 0.078 Uiso 1 1 calc R . .
C26 C 0.4653(4) 0.57862(15) 0.34662(11) 0.0632(13) Uani 1 1 d . . .
H26 H 0.3960 0.5719 0.3522 0.076 Uiso 1 1 calc R . .
C27 C 0.4244(4) 0.72686(13) 0.46553(9) 0.0532(10) Uani 1 1 d . . .
H27 H 0.4559 0.7483 0.4752 0.064 Uiso 1 1 calc R . .
C29 C -0.2201(4) 0.5528(2) 0.70024(15) 0.110(3) Uani 1 1 d . . .
H29 H -0.2941 0.5510 0.6993 0.132 Uiso 1 1 calc R . .
C30 C -0.1729(4) 0.5750(2) 0.67960(17) 0.112(3) Uani 1 1 d . . .
H30 H -0.2127 0.5891 0.6651 0.135 Uiso 1 1 calc R . .
C31 C -0.0427(5) 0.6164(2) 0.63269(16) 0.099(2) Uani 1 1 d . A .
H31 H -0.1165 0.6153 0.6305 0.118 Uiso 1 1 calc R . .
C34B C -0.0335(8) 0.6484(3) 0.58134(19) 0.068(3) Uiso 0.50 1 d PD A 1
H34B H -0.1035 0.6405 0.5777 0.081 Uiso 0.50 1 calc PR A 1
C35B C 0.1754(7) 0.6509(2) 0.58134(15) 0.050(2) Uiso 0.50 1 d PD A 2
H35B H 0.2481 0.6471 0.5782 0.060 Uiso 0.50 1 calc PR A 2
C38B C 0.0174(6) 0.6708(2) 0.5594(2) 0.061(2) Uiso 0.50 1 d PD A 1
H38B H -0.0196 0.6808 0.5424 0.073 Uiso 0.50 1 calc PR A 1
C40 C 0.4820(4) 0.70616(14) 0.44277(11) 0.0612(12) Uani 1 1 d . . .
H40 H 0.5521 0.7131 0.4383 0.073 Uiso 1 1 calc R . .
C3 C 0.1748(3) 0.70150(13) 0.53882(10) 0.0492(10) Uani 1 1 d . A .
C38A C 0.0169(6) 0.6848(3) 0.5698(2) 0.064(3) Uiso 0.50 1 d PD A 2
H38A H -0.0192 0.7041 0.5588 0.077 Uiso 0.50 1 calc PR A 2
C34A C -0.0363(9) 0.6645(3) 0.5917(2) 0.074(3) Uiso 0.50 1 d PD A 2
H34A H -0.1084 0.6693 0.5951 0.088 Uiso 0.50 1 calc PR A 2
C21A C 0.1223(7) 0.6457(3) 0.6107(2) 0.072(3) Uiso 0.50 1 d PD A 1
H21A H 0.1598 0.6362 0.6278 0.086 Uiso 0.50 1 calc PR A 1
C35A C 0.1777(8) 0.6674(3) 0.58909(19) 0.070(3) Uiso 0.50 1 d PD A 1
H35A H 0.2488 0.6743 0.5919 0.084 Uiso 0.50 1 calc PR A 1

loop_
_atom_site_aniso_label
_atom_site_aniso_U_11
_atom_site_aniso_U_22
_atom_site_aniso_U_33
_atom_site_aniso_U_23
_atom_site_aniso_U_13
_atom_site_aniso_U_12
Co1 0.0254(4) 0.0556(4) 0.0226(3) 0.000 0.000 0.0026(5)
Co2 0.0249(4) 0.0372(3) 0.0370(4) 0.000 0.0015(4) 0.000
O1 0.0371(17) 0.0717(18) 0.0625(16) -0.0098(14) -0.0003(15) -0.0108(15)
N2 0.0305(18) 0.076(2) 0.0442(17) 0.0058(16) 0.0029(15) 0.0151(17)
O3 0.038(2) 0.123(3) 0.0597(18) 0.0321(19) 0.0014(15) -0.0118(18)
N4 0.0329(19) 0.063(2) 0.061(2) 0.0088(16) 0.0049(17) 0.0041(16)
C5 0.044(2) 0.067(3) 0.044(2) -0.0113(18) -0.0035(18) -0.007(2)
O6 0.0386(16) 0.087(2) 0.0433(15) -0.0205(14) 0.0014(13) -0.0079(15)
O7 0.0394(18) 0.083(2) 0.077(2) 0.0302(17) -0.0005(16) 0.0035(15)
C8 0.029(2) 0.087(3) 0.067(3) -0.028(3) 0.005(2) 0.007(2)
C9 0.047(3) 0.109(4) 0.077(4) 0.012(3) 0.004(3) -0.023(3)
C10 0.043(2) 0.071(3) 0.066(3) 0.019(2) 0.000(2) 0.005(2)
C11 0.029(2) 0.061(2) 0.050(2) 0.0084(19) 0.0056(18) -0.0068(19)
C12 0.044(3) 0.089(4) 0.087(4) 0.034(3) 0.000(3) -0.010(3)
C13 0.038(2) 0.076(3) 0.064(3) -0.018(2) 0.001(2) -0.002(2)
C14 0.052(3) 0.081(3) 0.059(3) 0.020(2) -0.015(2) 0.011(2)
C15 0.036(2) 0.076(3) 0.081(3) -0.023(3) 0.005(2) -0.002(2)
C17 0.045(3) 0.086(3) 0.051(3) -0.010(2) -0.001(2) -0.001(2)
C18 0.044(3) 0.081(3) 0.052(2) -0.017(2) 0.003(2) 0.002(2)
C19 0.048(3) 0.073(3) 0.059(3) -0.015(2) -0.001(2) -0.015(2)
C20 0.037(2) 0.086(3) 0.057(3) -0.011(2) 0.0073(19) 0.009(2)
C22 0.031(2) 0.116(4) 0.076(3) 0.020(3) -0.005(2) -0.006(3)
C23 0.060(3) 0.099(4) 0.064(3) 0.029(3) -0.006(3) 0.004(3)
C24 0.043(3) 0.090(3) 0.062(3) -0.028(2) 0.010(2) -0.006(2)
C25 0.042(2) 0.075(3) 0.077(3) -0.034(2) -0.002(2) -0.011(2)
C26 0.033(2) 0.093(3) 0.063(3) -0.031(3) 0.005(2) 0.001(2)
C27 0.046(2) 0.067(3) 0.046(2) -0.0022(19) -0.0091(19) -0.016(2)
C29 0.026(3) 0.191(7) 0.112(5) 0.093(5) -0.017(3) -0.019(3)
C30 0.045(3) 0.150(6) 0.143(6) 0.082(5) -0.034(4) -0.025(4)
C31 0.040(3) 0.140(5) 0.115(5) 0.077(5) -0.006(3) -0.008(3)
C40 0.035(2) 0.080(3) 0.068(3) -0.018(2) 0.005(2) -0.006(2)
C3 0.029(2) 0.067(3) 0.051(2) 0.0013(19) -0.0141(18) 0.0022(19)

loop_
_atom_type_symbol
_atom_type_description
_atom_type_scat_dispersion_real
_atom_type_scat_dispersion_imag
_atom_type_scat_source
C C 0.0181 0.0091 'International Tables Vol C Tables 4.2.6.8 and 6.1.1.4'
H H 0.0000 0.0000 'International Tables Vol C Tables 4.2.6.8 and 6.1.1.4'
N N 0.0311 0.0180 'International Tables Vol C Tables 4.2.6.8 and 6.1.1.4'
O O 0.0492 0.0322 'International Tables Vol C Tables 4.2.6.8 and 6.1.1.4'
Co Co -2.3653 3.6143 'International Tables Vol C Tables 4.2.6.8 and 6.1.1.4'

loop_
_geom_angle_atom_site_label_1
_geom_angle_atom_site_label_2
_geom_angle_atom_site_label_3
_geom_angle
_geom_angle_site_symmetry_1
_geom_angle_site_symmetry_3
N2 Co1 N2 96.80(18) . 14_565
N2 Co1 O7 97.67(13) . 14_565
N2 Co1 O7 103.82(15) 14_565 14_565
N2 Co1 O7 103.83(15) . .
N2 Co1 O7 97.68(13) 14_565 .
O7 Co1 O7 147.4(2) 14_565 .
N2 Co1 O3 156.68(14) . 14_565
N2 Co1 O3 91.50(14) 14_565 14_565
O7 Co1 O3 59.11(12) 14_565 14_565
O7 Co1 O3 96.56(14) . 14_565
N2 Co1 O3 91.51(14) . .
N2 Co1 O3 156.68(14) 14_565 .
O7 Co1 O3 96.56(14) 14_565 .
O7 Co1 O3 59.11(12) . .
O3 Co1 O3 89.3(2) 14_565 .
N2 Co1 C3 126.44(14) . 14_565
N2 Co1 C3 102.52(14) 14_565 14_565
O7 Co1 C3 29.29(12) 14_565 14_565
O7 Co1 C3 121.98(14) . 14_565
O3 Co1 C3 30.25(13) 14_565 14_565
O3 Co1 C3 89.72(14) . 14_565
N2 Co1 C3 102.52(15) . .
N2 Co1 C3 126.44(14) 14_565 .
O7 Co1 C3 121.98(14) 14_565 .
O7 Co1 C3 29.29(12) . .
O3 Co1 C3 89.73(14) 14_565 .
O3 Co1 C3 30.25(13) . .
C3 Co1 C3 104.74(19) 14_565 .
O6 Co2 O6 155.75(19) 12_655 .
O6 Co2 N4 99.42(13) 12_655 10_564
O6 Co2 N4 96.29(12) . 10_564
O6 Co2 N4 96.29(12) 12_655 3_666
O6 Co2 N4 99.42(13) . 3_666
N4 Co2 N4 98.9(2) 10_564 3_666
O6 Co2 O1 60.98(11) 12_655 12_655
O6 Co2 O1 100.60(12) . 12_655
N4 Co2 O1 90.86(13) 10_564 12_655
N4 Co2 O1 156.61(13) 3_666 12_655
O6 Co2 O1 100.60(12) 12_655 .
O6 Co2 O1 60.97(11) . .
N4 Co2 O1 156.61(13) 10_564 .
N4 Co2 O1 90.86(13) 3_666 .
O1 Co2 O1 88.35(17) 12_655 .
O6 Co2 C11 128.42(14) 12_655 .
O6 Co2 C11 31.16(12) . .
N4 Co2 C11 127.07(14) 10_564 .
N4 Co2 C11 97.05(14) 3_666 .
O1 Co2 C11 93.84(12) 12_655 .
O1 Co2 C11 29.86(13) . .
O6 Co2 C11 31.16(12) 12_655 12_655
O6 Co2 C11 128.42(14) . 12_655
N4 Co2 C11 97.04(14) 10_564 12_655
N4 Co2 C11 127.07(14) 3_666 12_655
O1 Co2 C11 29.86(13) 12_655 12_655
O1 Co2 C11 93.84(12) . 12_655
C11 Co2 C11 112.19(19) . 12_655
C11 O1 Co2 85.8(3) . .
C27 N2 C19 119.1(4) . .
C27 N2 Co1 119.1(3) . .
C19 N2 Co1 121.4(3) . .
C3 O3 Co1 83.9(3) . .
C29 N4 C14 116.2(4) . .
C29 N4 Co2 122.8(3) . 10_565
C14 N4 Co2 120.9(3) . 10_565
C20 C5 C15 122.6(4) . .
C20 C5 C11 118.1(4) . .
C15 C5 C11 119.3(4) . .
C11 O6 Co2 92.2(2) . .
C3 O7 Co1 93.1(3) . .
C13 C8 C18 125.9(5) . .
C13 C8 H8 117.1 . .
C18 C8 H8 117.1 . .
C31 C9 C23 124.3(6) . .
C31 C9 H9 117.9 . .
C23 C9 H9 117.9 . .
C38B C10 C38A 28.0(5) . .
C38B C10 C35A 123.4(7) . .
C38A C10 C35A 111.7(6) . .
C38B C10 C35B 114.6(6) . .
C38A C10 C35B 117.6(6) . .
C35A C10 C35B 27.5(4) . .
C38B C10 C3 117.6(5) . .
C38A C10 C3 119.8(5) . .
C35A C10 C3 118.9(5) . .
C35B C10 C3 122.5(5) . .
O1 C11 O6 120.8(4) . .
O1 C11 C5 120.7(4) . .
O6 C11 C5 118.4(4) . .
O1 C11 Co2 64.3(2) . .
O6 C11 Co2 56.6(2) . .
C5 C11 Co2 174.9(3) . .
C34A C12 C21A 110.6(8) . .
C34A C12 C34B 29.9(5) . .
C21A C12 C34B 115.2(7) . .
C34A C12 C21B 120.9(7) . .
C21A C12 C21B 26.2(5) . .
C34B C12 C21B 110.9(7) . .
C34A C12 C31 118.3(6) . .
C21A C12 C31 124.1(6) . .
C34B C12 C31 120.6(6) . .
C21B C12 C31 120.9(5) . .
C8 C13 C17 125.9(5) . .
C8 C13 H13 117.0 . .
C17 C13 H13 117.0 . .
N4 C14 C22 121.9(4) . .
N4 C14 H14 119.0 . .
C22 C14 H14 119.0 . .
C5 C15 C25 119.7(4) . .
C5 C15 H15 120.2 . .
C25 C15 H15 120.2 . .
C26 C17 C25 117.4(5) . .
C26 C17 C13 119.0(5) . .
C25 C17 C13 123.6(5) . .
C40 C18 C24 117.5(4) . .
C40 C18 C8 119.9(4) . .
C24 C18 C8 122.6(4) . .
N2 C19 C24 122.9(4) . .
N2 C19 H19 118.5 . .
C24 C19 H19 118.5 . .
C5 C20 C26 116.6(5) . .
C5 C20 H20 121.7 . .
C26 C20 H20 121.7 . .
C35B C21B C12 117.8(7) . .
C35B C21B H21B 121.1 . .
C12 C21B H21B 121.1 . .
C23 C22 C14 119.7(5) . .
C23 C22 H22 120.2 . .
C14 C22 H22 120.2 . .
C22 C23 C30 116.5(5) . .
C22 C23 C9 119.6(5) . .
C30 C23 C9 123.5(5) . .
C19 C24 C18 118.9(4) . .
C19 C24 H24 120.6 . .
C18 C24 H24 120.6 . .
C17 C25 C15 120.9(4) . .
C17 C25 H25 119.5 . .
C15 C25 H25 119.5 . .
C17 C26 C20 122.8(5) . .
C17 C26 H26 118.6 . .
C20 C26 H26 118.6 . .
N2 C27 C40 121.5(4) . .
N2 C27 H27 119.2 . .
C40 C27 H27 119.2 . .
N4 C29 C30 125.2(5) . .
N4 C29 H29 117.4 . .
C30 C29 H29 117.4 . .
C29 C30 C23 118.9(5) . .
C29 C30 H30 120.5 . .
C23 C30 H30 120.5 . .
C9 C31 C12 125.5(6) . .
C9 C31 H31 117.2 . .
C12 C31 H31 117.2 . .
C38B C34B C12 121.9(9) . .
C38B C34B H34B 119.0 . .
C12 C34B H34B 119.0 . .
C21B C35B C10 121.4(7) . .
C21B C35B H35B 119.3 . .
C10 C35B H35B 119.3 . .
C10 C38B C34B 118.6(8) . .
C10 C38B H38B 120.7 . .
C34B C38B H38B 120.7 . .
C18 C40 C27 120.0(4) . .
C18 C40 H40 120.0 . .
C27 C40 H40 120.0 . .
O7 C3 O3 122.1(5) . .
O7 C3 C10 121.2(4) . .
O3 C3 C10 116.7(4) . .
O7 C3 Co1 57.6(2) . .
O3 C3 Co1 65.8(3) . .
C10 C3 Co1 169.3(3) . .
C34A C38A C10 122.7(9) . .
C34A C38A H38A 118.7 . .
C10 C38A H38A 118.7 . .
C38A C34A C12 119.6(9) . .
C38A C34A H34A 120.2 . .
C12 C34A H34A 120.2 . .
C12 C21A C35A 124.7(9) . .
C12 C21A H21A 117.6 . .
C35A C21A H21A 117.6 . .
C10 C35A C21A 115.5(9) . .
C10 C35A H35A 122.2 . .
C21A C35A H35A 122.2 . .

loop_
_geom_bond_atom_site_label_1
_geom_bond_atom_site_label_2
_geom_bond_distance
_geom_bond_site_symmetry_2
Co1 N2 2.066(3) .
Co1 N2 2.066(3) 14_565
Co1 O7 2.080(3) 14_565
Co1 O7 2.080(3) .
Co1 O3 2.257(4) 14_565
Co1 O3 2.257(4) .
Co1 C3 2.460(5) 14_565
Co1 C3 2.460(5) .
Co2 O6 2.068(3) 12_655
Co2 O6 2.069(3) .
Co2 N4 2.087(4) 10_564
Co2 N4 2.087(4) 3_666
Co2 O1 2.236(3) 12_655
Co2 O1 2.236(3) .
Co2 C11 2.475(4) .
Co2 C11 2.475(4) 12_655
O1 C11 1.236(5) .
N2 C27 1.294(6) .
N2 C19 1.342(6) .
O3 C3 1.246(6) .
N4 C29 1.310(6) .
N4 C14 1.318(6) .
N4 Co2 2.087(4) 10_565
C5 C20 1.365(7) .
C5 C15 1.369(6) .
C5 C11 1.531(6) .
O6 C11 1.282(5) .
O7 C3 1.205(5) .
C8 C13 1.319(7) .
C8 C18 1.462(6) .
C8 H8 0.9500 .
C9 C31 1.294(8) .
C9 C23 1.514(7) .
C9 H9 0.9500 .
C10 C38B 1.363(8) .
C10 C38A 1.387(8) .
C10 C35A 1.399(8) .
C10 C35B 1.423(7) .
C10 C3 1.505(6) .
C12 C34A 1.391(8) .
C12 C21A 1.395(8) .
C12 C34B 1.417(8) .
C12 C21B 1.419(7) .
C12 C31 1.475(7) .
C13 C17 1.469(7) .
C13 H13 0.9500 .
C14 C22 1.404(7) .
C14 H14 0.9500 .
C15 C25 1.396(6) .
C15 H15 0.9500 .
C17 C26 1.385(7) .
C17 C25 1.388(7) .
C18 C40 1.368(7) .
C18 C24 1.394(7) .
C19 C24 1.393(6) .
C19 H19 0.9500 .
C20 C26 1.425(6) .
C20 H20 0.9500 .
C21B C35B 1.401(8) .
C21B H21B 0.9500 .
C22 C23 1.344(7) .
C22 H22 0.9500 .
C23 C30 1.393(8) .
C24 H24 0.9500 .
C25 H25 0.9500 .
C26 H26 0.9500 .
C27 C40 1.434(6) .
C27 H27 0.9500 .
C29 C30 1.335(8) .
C29 H29 0.9500 .
C30 H30 0.9500 .
C31 H31 0.9500 .
C34B C38B 1.400(8) .
C34B H34B 0.9500 .
C35B H35B 0.9500 .
C38B H38B 0.9500 .
C40 H40 0.9500 .
C38A C34A 1.370(8) .
C38A H38A 0.9500 .
C34A H34A 0.9500 .
C21A C35A 1.404(8) .
C21A H21A 0.9500 .
C35A H35A 0.9500 .

loop_
_platon_squeeze_void_nr
_platon_squeeze_void_average_x
_platon_squeeze_void_average_y
_platon_squeeze_void_average_z
_platon_squeeze_void_volume
_platon_squeeze_void_count_electrons
_platon_squeeze_void_content
1 -0.007 0.000 0.000 1480 450 ' '
2 0.401 0.000 0.500 1480 450 ' '
3 0.588 0.250 0.250 1502 462 ' '
4 0.088 0.250 0.750 1502 462 ' '
5 -0.009 0.500 0.000 1480 450 ' '
6 0.491 0.500 0.500 1480 450 ' '
7 0.088 0.750 0.250 1502 462 ' '
8 0.588 0.750 0.750 1502 462 ' '
